data_7030989
loop_
_publ_author_name
'Lewis, Andrew J.'
'Yin, Haolin'
'Carroll, Patrick J.'
'Schelter, Eric J.'

_publ_section_title
;
 Uranyl-oxo coordination directed by non-covalent interactions.
;
_journal_issue 28
_journal_name_full 'Dalton transactions (Cambridge, England : 2003)'
_journal_page_first 10844
_journal_page_last 10851
_journal_paper_doi 10.1039/c4dt00763h
_journal_volume 43
_journal_year 2014
_chemical_formula_sum 'C88 H100 F24 K2 N4 O18 U'
_chemical_formula_weight 2273.95
_space_group_IT_number 14
_symmetry_cell_setting monoclinic
_symmetry_Int_Tables_number 14
_symmetry_space_group_name_Hall '-P 2ybc'
_symmetry_space_group_name_H-M 'P 1 21/c 1'
_atom_sites_solution_hydrogens geom
_atom_sites_solution_primary direct
_audit_creation_method SHELXL-97
_cell_angle_alpha 90.00
_cell_angle_beta 95.921(2)
_cell_angle_gamma 90.00
_cell_formula_units_Z 4
_cell_length_a 14.2737(4)
_cell_length_b 22.2064(7)
_cell_length_c 32.9180(10)
_cell_measurement_temperature 143(1)
_cell_volume 10378.3(5)
_computing_data_collection 'Bruker APEX2'
_computing_data_reduction 'Bruker SAINT'
_computing_structure_refinement 'SHELXL-97 (Sheldrick, 2008)'
_computing_structure_solution 'SHELXS-97 (Sheldrick, 2008)'
_diffrn_ambient_temperature 143(1)
_diffrn_measured_fraction_theta_full 0.991
_diffrn_measured_fraction_theta_max 0.991
_diffrn_measurement_device 'CCD Area Detector'
_diffrn_measurement_device_type 'Bruker APEXII'
_diffrn_measurement_method 'phi and omega scans'
_diffrn_radiation_monochromator graphite
_diffrn_radiation_source 'sealed tube'
_diffrn_radiation_type MoK\a
_diffrn_radiation_wavelength 0.71073
_diffrn_reflns_av_R_equivalents 0.1032
_diffrn_reflns_av_sigmaI/netI 0.0970
_diffrn_reflns_limit_h_max 18
_diffrn_reflns_limit_h_min -18
_diffrn_reflns_limit_k_max 28
_diffrn_reflns_limit_k_min -28
_diffrn_reflns_limit_l_max 42
_diffrn_reflns_limit_l_min -42
_diffrn_reflns_number 157248
_diffrn_reflns_theta_full 27.62
_diffrn_reflns_theta_max 27.62
_diffrn_reflns_theta_min 1.43
_exptl_absorpt_coefficient_mu 1.749
_exptl_absorpt_correction_T_max 0.7456
_exptl_absorpt_correction_T_min 0.5977
_exptl_absorpt_correction_type multi-scan
_exptl_absorpt_process_details '(SADABS; Sheldrick, 2007)'
_exptl_crystal_density_diffrn 1.455
_exptl_crystal_density_method 'not measured'
_exptl_crystal_F_000 4584
_exptl_crystal_size_max 0.30
_exptl_crystal_size_mid 0.18
_exptl_crystal_size_min 0.05
_refine_diff_density_max 1.848
_refine_diff_density_min -1.472
_refine_diff_density_rms 0.122
_refine_ls_extinction_method none
_refine_ls_goodness_of_fit_ref 1.029
_refine_ls_hydrogen_treatment constr
_refine_ls_matrix_type full
_refine_ls_number_parameters 1238
_refine_ls_number_reflns 23936
_refine_ls_number_restraints 0
_refine_ls_restrained_S_all 1.029
_refine_ls_R_factor_all 0.1237
_refine_ls_R_factor_gt 0.0676
_refine_ls_shift/su_max 0.001
_refine_ls_shift/su_mean 0.000
_refine_ls_structure_factor_coef Fsqd
_refine_ls_weighting_details 'calc w=1/[\s^2^(Fo^2^)+(0.0892P)^2^+12.4805P] where P=(Fo^2^+2Fc^2^)/3'
_refine_ls_weighting_scheme calc
_refine_ls_wR_factor_gt 0.1636
_refine_ls_wR_factor_ref 0.1822
_reflns_number_gt 14382
_reflns_number_total 23936
_reflns_threshold_expression >2sigma(I)
_cod_data_source_file c4dt00763h2.cif
_cod_data_source_block cmpd4crown
_cod_depositor_comments 'Adding full bibliography for 7030985--7030989.cif.'
_cod_original_sg_symbol_H-M 'P 21/c     '
_cod_database_code 7030989

loop_
_symmetry_equiv_pos_as_xyz
'x, y, z'
'-x, y+1/2, -z+1/2'
'-x, -y, -z'
'x, -y-1/2, z-1/2'

loop_
_atom_site_label
_atom_site_type_symbol
_atom_site_fract_x
_atom_site_fract_y
_atom_site_fract_z
_atom_site_U_iso_or_equiv
_atom_site_adp_type
_atom_site_occupancy
_atom_site_symmetry_multiplicity
_atom_site_calc_flag
_atom_site_refinement_flags
U1 U 0.263239(17) 0.290791(11) 0.362877(7) 0.03376(9) Uani 1 1 d .
K2 K 0.26807(11) -0.28201(7) 0.46029(5) 0.0458(4) Uani 1 1 d .
K1 K 0.21004(12) -0.12671(7) 0.30713(5) 0.0480(4) Uani 1 1 d .
F1 F 0.4522(6) 0.0344(4) 0.4502(4) 0.194(5) Uani 1 1 d .
F2 F 0.4620(5) 0.0879(5) 0.5001(2) 0.155(4) Uani 1 1 d .
F3 F 0.4914(4) 0.1251(4) 0.4454(3) 0.166(4) Uani 1 1 d .
F4 F 0.0804(7) 0.0851(4) 0.5191(2) 0.149(4) Uani 1 1 d .
F5 F 0.0207(6) 0.0506(4) 0.4657(3) 0.160(4) Uani 1 1 d .
F6 F 0.1255(6) 0.0018(3) 0.4975(3) 0.147(3) Uani 1 1 d .
F7 F 0.2660(4) 0.5036(3) 0.52630(18) 0.0917(18) Uani 1 1 d .
F8 F 0.1221(4) 0.4881(2) 0.53110(16) 0.0787(15) Uani 1 1 d .
F9 F 0.2264(5) 0.4577(3) 0.57803(16) 0.106(2) Uani 1 1 d .
F10 F 0.3051(6) 0.2471(3) 0.57343(17) 0.115(2) Uani 1 1 d .
F11 F 0.3340(6) 0.2099(3) 0.5181(2) 0.119(3) Uani 1 1 d .
F12 F 0.1997(5) 0.2036(3) 0.5347(3) 0.134(3) Uani 1 1 d .
F13 F 0.3124(5) 0.5798(2) 0.27347(19) 0.106(2) Uani 1 1 d .
F14 F 0.3748(6) 0.5635(3) 0.2203(2) 0.130(3) Uani 1 1 d .
F15 F 0.2303(6) 0.5635(3) 0.2183(3) 0.165(4) Uani 1 1 d .
F16 F 0.3376(6) 0.3030(4) 0.1854(3) 0.163(4) Uani 1 1 d .
F17 F 0.2306(7) 0.3589(3) 0.1583(2) 0.158(4) Uani 1 1 d .
F18 F 0.2034(7) 0.2955(3) 0.1990(2) 0.140(3) Uani 1 1 d .
F19 F 0.4991(4) 0.1460(3) 0.19999(17) 0.0952(19) Uani 1 1 d .
F20 F 0.4407(5) 0.0606(3) 0.2057(2) 0.119(3) Uani 1 1 d .
F21 F 0.3853(4) 0.1182(4) 0.15759(17) 0.112(2) Uani 1 1 d .
F22 F 0.0659(5) 0.1453(4) 0.1859(2) 0.146(3) Uani 1 1 d .
F23 F 0.0548(5) 0.1019(3) 0.2402(3) 0.145(4) Uani 1 1 d .
F24 F 0.0358(4) 0.1932(3) 0.2394(2) 0.106(2) Uani 1 1 d .
O1 O 0.3541(3) 0.28142(18) 0.40405(13) 0.0345(10) Uani 1 1 d .
O2 O 0.1716(3) 0.30144(18) 0.32206(13) 0.0330(10) Uani 1 1 d .
O3 O 0.3576(5) -0.0419(3) 0.3000(2) 0.092(2) Uani 1 1 d .
O4 O 0.2028(6) -0.0098(3) 0.3395(2) 0.093(2) Uani 1 1 d .
O5 O 0.1151(5) -0.1049(3) 0.37752(18) 0.0730(17) Uani 1 1 d .
O6 O 0.1113(4) -0.2189(3) 0.34145(17) 0.0626(15) Uani 1 1 d .
O7 O 0.2659(4) -0.2486(3) 0.29881(17) 0.0619(15) Uani 1 1 d .
O8 O 0.3745(4) -0.1570(3) 0.2673(2) 0.0718(17) Uani 1 1 d .
O9 O 0.0179(4) -0.0970(3) 0.28048(18) 0.0695(17) Uani 1 1 d .
O10 O 0.1383(4) -0.1474(3) 0.22815(18) 0.0722(17) Uani 1 1 d .
O11 O 0.3852(4) -0.2430(3) 0.39850(18) 0.0708(17) Uani 1 1 d .
O12 O 0.3292(4) -0.1630(3) 0.45781(19) 0.0694(16) Uani 1 1 d .
O13 O 0.1604(5) -0.1853(3) 0.4914(2) 0.085(2) Uani 1 1 d .
O14 O 0.0862(5) -0.3003(4) 0.4874(2) 0.094(2) Uani 1 1 d .
O15 O 0.1515(5) -0.3802(3) 0.4309(2) 0.082(2) Uani 1 1 d .
O16 O 0.3285(5) -0.3618(3) 0.40419(18) 0.0760(18) Uani 1 1 d .
O17 O 0.4550(5) -0.3105(4) 0.4868(2) 0.105(3) Uani 1 1 d .
O18 O 0.3172(5) -0.3167(4) 0.5392(2) 0.114(3) Uani 1 1 d .
N1 N 0.1793(4) 0.2033(2) 0.38385(17) 0.0387(13) Uani 1 1 d .
N2 N 0.1775(4) 0.3520(2) 0.40888(16) 0.0403(13) Uani 1 1 d .
N3 N 0.3449(4) 0.3775(2) 0.33747(17) 0.0386(13) Uani 1 1 d .
N4 N 0.3493(4) 0.2240(2) 0.32131(17) 0.0369(13) Uani 1 1 d .
C1 C 0.0813(5) 0.2001(3) 0.3691(2) 0.0453(17) Uani 1 1 d .
C2 C 0.0516(6) 0.1566(4) 0.3409(3) 0.071(3) Uani 1 1 d .
H2 H 0.0940 0.1270 0.3329 0.085 Uiso 1 1 calc R
C3 C -0.0411(7) 0.1572(6) 0.3245(3) 0.105(4) Uani 1 1 d .
H3 H -0.0593 0.1305 0.3026 0.126 Uiso 1 1 calc R
C4 C -0.1064(7) 0.1926(6) 0.3375(3) 0.091(3) Uani 1 1 d .
H4 H -0.1709 0.1882 0.3274 0.109 Uiso 1 1 calc R
C5 C -0.0780(6) 0.2365(5) 0.3661(3) 0.073(3) Uani 1 1 d .
H5 H -0.1226 0.2639 0.3752 0.088 Uiso 1 1 calc R
C6 C 0.0187(5) 0.2400(4) 0.3819(2) 0.0512(19) Uani 1 1 d .
H6 H 0.0391 0.2702 0.4012 0.061 Uiso 1 1 calc R
C7 C 0.2084(4) 0.1619(3) 0.4132(2) 0.0339(14) Uani 1 1 d .
C8 C 0.3043(5) 0.1476(3) 0.4229(2) 0.0403(16) Uani 1 1 d .
H8 H 0.3508 0.1675 0.4091 0.048 Uiso 1 1 calc R
C9 C 0.3312(6) 0.1047(3) 0.4522(2) 0.0520(19) Uani 1 1 d .
C10 C 0.2702(6) 0.0737(4) 0.4741(2) 0.059(2) Uani 1 1 d .
H10 H 0.2911 0.0444 0.4940 0.071 Uiso 1 1 calc R
C11 C 0.1746(6) 0.0885(3) 0.4651(2) 0.053(2) Uani 1 1 d .
C12 C 0.1436(6) 0.1306(3) 0.4353(2) 0.0510(19) Uani 1 1 d .
H12 H 0.0781 0.1383 0.4297 0.061 Uiso 1 1 calc R
C13 C 0.4339(7) 0.0895(5) 0.4612(3) 0.076(3) Uani 1 1 d .
C14 C 0.1009(9) 0.0575(5) 0.4875(3) 0.082(3) Uani 1 1 d .
C15 C 0.1153(5) 0.3972(3) 0.3921(2) 0.0430(17) Uani 1 1 d .
C16 C 0.0254(6) 0.4048(4) 0.4063(2) 0.059(2) Uani 1 1 d .
H16 H 0.0067 0.3788 0.4269 0.071 Uiso 1 1 calc R
C17 C -0.0356(6) 0.4495(4) 0.3904(3) 0.067(3) Uani 1 1 d .
H17 H -0.0957 0.4536 0.4001 0.081 Uiso 1 1 calc R
C18 C -0.0097(7) 0.4881(4) 0.3606(3) 0.074(3) Uani 1 1 d .
H18 H -0.0508 0.5198 0.3508 0.089 Uiso 1 1 calc R
C19 C 0.0765(6) 0.4808(3) 0.3447(2) 0.055(2) Uani 1 1 d .
H19 H 0.0937 0.5061 0.3234 0.066 Uiso 1 1 calc R
C20 C 0.1362(5) 0.4362(3) 0.3607(2) 0.0476(18) Uani 1 1 d .
H20 H 0.1949 0.4314 0.3498 0.057 Uiso 1 1 calc R
C21 C 0.1954(5) 0.3520(3) 0.4506(2) 0.0378(15) Uani 1 1 d .
C22 C 0.1899(5) 0.4045(3) 0.4739(2) 0.0473(18) Uani 1 1 d .
H22 H 0.1696 0.4410 0.4609 0.057 Uiso 1 1 calc R
C23 C 0.2140(5) 0.4036(4) 0.5161(2) 0.0485(18) Uani 1 1 d .
C24 C 0.2408(5) 0.3509(3) 0.5365(2) 0.0467(18) Uani 1 1 d .
H24 H 0.2558 0.3507 0.5653 0.056 Uiso 1 1 calc R
C25 C 0.2452(5) 0.2991(3) 0.5143(2) 0.0467(18) Uani 1 1 d .
C26 C 0.2220(5) 0.2996(3) 0.4714(2) 0.0401(16) Uani 1 1 d .
H26 H 0.2248 0.2630 0.4566 0.048 Uiso 1 1 calc R
C27 C 0.2076(7) 0.4613(4) 0.5385(3) 0.067(2) Uani 1 1 d .
C28 C 0.2701(7) 0.2408(4) 0.5350(3) 0.063(2) Uani 1 1 d .
C29 C 0.4055(5) 0.4138(3) 0.3644(2) 0.0457(18) Uani 1 1 d .
C30 C 0.3814(6) 0.4295(3) 0.4028(3) 0.056(2) Uani 1 1 d .
H30 H 0.3239 0.4146 0.4111 0.067 Uiso 1 1 calc R
C31 C 0.4374(7) 0.4659(4) 0.4295(3) 0.076(3) Uani 1 1 d .
H31 H 0.4192 0.4759 0.4556 0.091 Uiso 1 1 calc R
C32 C 0.5218(7) 0.4875(4) 0.4166(4) 0.081(3) Uani 1 1 d .
H32 H 0.5610 0.5132 0.4341 0.097 Uiso 1 1 calc R
C33 C 0.5479(7) 0.4721(4) 0.3795(3) 0.084(3) Uani 1 1 d .
H33 H 0.6056 0.4868 0.3713 0.101 Uiso 1 1 calc R
C34 C 0.4904(6) 0.4345(4) 0.3530(3) 0.072(3) Uani 1 1 d .
H34 H 0.5099 0.4235 0.3273 0.086 Uiso 1 1 calc R
C35 C 0.3279(5) 0.3980(3) 0.2984(2) 0.0418(16) Uani 1 1 d .
C36 C 0.3257(5) 0.4599(3) 0.2887(2) 0.0467(18) Uani 1 1 d .
H36 H 0.3389 0.4883 0.3101 0.056 Uiso 1 1 calc R
C37 C 0.3049(6) 0.4806(3) 0.2494(2) 0.0509(19) Uani 1 1 d .
C38 C 0.2845(5) 0.4417(3) 0.2169(2) 0.0512(19) Uani 1 1 d .
H38 H 0.2702 0.4561 0.1898 0.061 Uiso 1 1 calc R
C39 C 0.2860(5) 0.3799(4) 0.2261(2) 0.0516(19) Uani 1 1 d .
C40 C 0.3069(5) 0.3587(3) 0.2649(2) 0.0416(16) Uani 1 1 d .
H40 H 0.3074 0.3164 0.2695 0.050 Uiso 1 1 calc R
C41 C 0.3010(7) 0.5467(4) 0.2417(3) 0.068(3) Uani 1 1 d .
C42 C 0.2676(8) 0.3355(4) 0.1921(3) 0.068(2) Uani 1 1 d .
C43 C 0.4469(5) 0.2193(3) 0.3340(2) 0.0418(16) Uani 1 1 d .
C44 C 0.5068(5) 0.2676(4) 0.3312(3) 0.058(2) Uani 1 1 d .
H44 H 0.4827 0.3051 0.3209 0.070 Uiso 1 1 calc R
C45 C 0.6034(6) 0.2611(5) 0.3435(3) 0.072(3) Uani 1 1 d .
H45 H 0.6442 0.2945 0.3413 0.086 Uiso 1 1 calc R
C46 C 0.6393(6) 0.2090(5) 0.3584(3) 0.075(3) Uani 1 1 d .
H46 H 0.7046 0.2059 0.3672 0.091 Uiso 1 1 calc R
C47 C 0.5806(6) 0.1594(5) 0.3611(3) 0.072(3) Uani 1 1 d .
H47 H 0.6063 0.1222 0.3712 0.087 Uiso 1 1 calc R
C48 C 0.4862(5) 0.1640(4) 0.3493(2) 0.0509(19) Uani 1 1 d .
H48 H 0.4466 0.1300 0.3513 0.061 Uiso 1 1 calc R
C49 C 0.3183(5) 0.1931(3) 0.2865(2) 0.0359(15) Uani 1 1 d .
C50 C 0.3801(5) 0.1696(3) 0.2593(2) 0.0438(17) Uani 1 1 d .
H50 H 0.4461 0.1730 0.2663 0.053 Uiso 1 1 calc R
C51 C 0.3475(6) 0.1420(3) 0.2233(2) 0.0485(18) Uani 1 1 d .
C52 C 0.2543(7) 0.1345(4) 0.2116(3) 0.065(2) Uani 1 1 d .
H52 H 0.2333 0.1137 0.1871 0.078 Uiso 1 1 calc R
C53 C 0.1902(6) 0.1580(4) 0.2366(3) 0.056(2) Uani 1 1 d .
C54 C 0.2225(5) 0.1862(3) 0.2737(2) 0.0473(18) Uani 1 1 d .
H54 H 0.1776 0.2009 0.2906 0.057 Uiso 1 1 calc R
C55 C 0.4163(7) 0.1155(4) 0.1970(3) 0.066(2) Uani 1 1 d .
C56 C 0.0867(7) 0.1523(6) 0.2260(4) 0.095(4) Uani 1 1 d .
C57 C 0.3185(10) 0.0160(5) 0.2982(5) 0.123(5) Uani 1 1 d .
H57a H 0.2693 0.0189 0.2748 0.147 Uiso 1 1 calc R
H57b H 0.3680 0.0461 0.2942 0.147 Uiso 1 1 calc R
C58 C 0.2751(10) 0.0294(5) 0.3384(5) 0.117(5) Uani 1 1 d .
H58a H 0.3224 0.0235 0.3622 0.140 Uiso 1 1 calc R
H58b H 0.2520 0.0715 0.3386 0.140 Uiso 1 1 calc R
C59 C 0.1670(12) -0.0047(5) 0.3772(3) 0.117(5) Uani 1 1 d .
H59a H 0.1492 0.0377 0.3818 0.140 Uiso 1 1 calc R
H59b H 0.2160 -0.0164 0.3993 0.140 Uiso 1 1 calc R
C60 C 0.0802(10) -0.0456(6) 0.3782(3) 0.106(4) Uani 1 1 d .
H60a H 0.0492 -0.0384 0.4033 0.127 Uiso 1 1 calc R
H60b H 0.0341 -0.0380 0.3541 0.127 Uiso 1 1 calc R
C61 C 0.0392(8) -0.1457(6) 0.3799(3) 0.091(3) Uani 1 1 d .
H61a H -0.0093 -0.1393 0.3565 0.110 Uiso 1 1 calc R
H61b H 0.0098 -0.1389 0.4054 0.110 Uiso 1 1 calc R
C62 C 0.0763(8) -0.2076(5) 0.3790(3) 0.085(3) Uani 1 1 d .
H62a H 0.1273 -0.2130 0.4015 0.102 Uiso 1 1 calc R
H62b H 0.0256 -0.2367 0.3831 0.102 Uiso 1 1 calc R
C63 C 0.1454(7) -0.2782(3) 0.3380(3) 0.064(2) Uani 1 1 d .
H63a H 0.0934 -0.3074 0.3397 0.077 Uiso 1 1 calc R
H63b H 0.1948 -0.2866 0.3607 0.077 Uiso 1 1 calc R
C64 C 0.1852(7) -0.2848(4) 0.2980(3) 0.071(3) Uani 1 1 d .
H64a H 0.2018 -0.3275 0.2935 0.085 Uiso 1 1 calc R
H64b H 0.1381 -0.2721 0.2754 0.085 Uiso 1 1 calc R
C65 C 0.3151(7) -0.2567(4) 0.2642(3) 0.068(3) Uani 1 1 d .
H65a H 0.2752 -0.2448 0.2391 0.082 Uiso 1 1 calc R
H65b H 0.3334 -0.2995 0.2616 0.082 Uiso 1 1 calc R
C66 C 0.4033(8) -0.2165(5) 0.2706(3) 0.083(3) Uani 1 1 d .
H66a H 0.4373 -0.2239 0.2978 0.100 Uiso 1 1 calc R
H66b H 0.4464 -0.2256 0.2496 0.100 Uiso 1 1 calc R
C67 C 0.4505(7) -0.1185(5) 0.2734(4) 0.087(3) Uani 1 1 d .
H67a H 0.4960 -0.1276 0.2535 0.104 Uiso 1 1 calc R
H67b H 0.4826 -0.1242 0.3013 0.104 Uiso 1 1 calc R
C68 C 0.4175(9) -0.0545(6) 0.2682(4) 0.105(4) Uani 1 1 d .
H68a H 0.4721 -0.0268 0.2705 0.126 Uiso 1 1 calc R
H68b H 0.3820 -0.0491 0.2410 0.126 Uiso 1 1 calc R
C69 C -0.0122(9) -0.0398(5) 0.2653(4) 0.110(4) Uani 1 1 d .
H69a H 0.0126 -0.0326 0.2391 0.165 Uiso 1 1 calc R
H69b H 0.0110 -0.0086 0.2848 0.165 Uiso 1 1 calc R
H69c H -0.0812 -0.0387 0.2615 0.165 Uiso 1 1 calc R
C70 C -0.0100(6) -0.1481(4) 0.2546(3) 0.064(2) Uani 1 1 d .
H70a H -0.0789 -0.1469 0.2470 0.076 Uiso 1 1 calc R
H70b H 0.0050 -0.1859 0.2699 0.076 Uiso 1 1 calc R
C71 C 0.0398(6) -0.1478(4) 0.2165(3) 0.070(3) Uani 1 1 d .
H71a H 0.0222 -0.1839 0.1999 0.084 Uiso 1 1 calc R
H71b H 0.0215 -0.1116 0.2000 0.084 Uiso 1 1 calc R
C72 C 0.1908(7) -0.1304(6) 0.1945(3) 0.092(3) Uani 1 1 d .
H72a H 0.1926 -0.1644 0.1756 0.138 Uiso 1 1 calc R
H72b H 0.2553 -0.1195 0.2051 0.138 Uiso 1 1 calc R
H72c H 0.1602 -0.0960 0.1801 0.138 Uiso 1 1 calc R
C73 C 0.4371(7) -0.1904(5) 0.4110(3) 0.086(3) Uani 1 1 d .
H73a H 0.4707 -0.1753 0.3882 0.103 Uiso 1 1 calc R
H73b H 0.4845 -0.2001 0.4342 0.103 Uiso 1 1 calc R
C74 C 0.3731(8) -0.1446(5) 0.4231(4) 0.089(3) Uani 1 1 d .
H74a H 0.4084 -0.1068 0.4295 0.107 Uiso 1 1 calc R
H74b H 0.3243 -0.1364 0.4002 0.107 Uiso 1 1 calc R
C75 C 0.2735(9) -0.1161(4) 0.4750(3) 0.091(4) Uani 1 1 d .
H75a H 0.3151 -0.0826 0.4852 0.109 Uiso 1 1 calc R
H75b H 0.2263 -0.1002 0.4535 0.109 Uiso 1 1 calc R
C76 C 0.2277(11) -0.1401(6) 0.5071(4) 0.116(5) Uani 1 1 d .
H76a H 0.1948 -0.1075 0.5204 0.140 Uiso 1 1 calc R
H76b H 0.2746 -0.1583 0.5277 0.140 Uiso 1 1 calc R
C77 C 0.1050(11) -0.2070(7) 0.5204(4) 0.119(5) Uani 1 1 d .
H77a H 0.0724 -0.1734 0.5328 0.142 Uiso 1 1 calc R
H77b H 0.1444 -0.2285 0.5424 0.142 Uiso 1 1 calc R
C78 C 0.0355(9) -0.2487(8) 0.4990(4) 0.118(5) Uani 1 1 d .
H78a H -0.0122 -0.2607 0.5173 0.142 Uiso 1 1 calc R
H78b H 0.0028 -0.2290 0.4745 0.142 Uiso 1 1 calc R
C79 C 0.0283(9) -0.3396(8) 0.4663(4) 0.115(5) Uani 1 1 d .
H79a H 0.0013 -0.3210 0.4404 0.138 Uiso 1 1 calc R
H79b H -0.0242 -0.3504 0.4824 0.138 Uiso 1 1 calc R
C80 C 0.0826(11) -0.3952(7) 0.4574(4) 0.126(6) Uani 1 1 d .
H80a H 0.1136 -0.4121 0.4832 0.151 Uiso 1 1 calc R
H80b H 0.0391 -0.4260 0.4445 0.151 Uiso 1 1 calc R
C81 C 0.2115(10) -0.4295(5) 0.4233(3) 0.104(4) Uani 1 1 d .
H81a H 0.1730 -0.4652 0.4145 0.124 Uiso 1 1 calc R
H81b H 0.2517 -0.4400 0.4486 0.124 Uiso 1 1 calc R
C82 C 0.2704(9) -0.4125(4) 0.3914(3) 0.098(4) Uani 1 1 d .
H82a H 0.3108 -0.4470 0.3853 0.117 Uiso 1 1 calc R
H82b H 0.2299 -0.4022 0.3661 0.117 Uiso 1 1 calc R
C83 C 0.3912(8) -0.3429(5) 0.3742(3) 0.085(3) Uani 1 1 d .
H83a H 0.3539 -0.3323 0.3482 0.102 Uiso 1 1 calc R
H83b H 0.4343 -0.3763 0.3689 0.102 Uiso 1 1 calc R
C84 C 0.4457(7) -0.2907(5) 0.3902(3) 0.086(3) Uani 1 1 d .
H84a H 0.4850 -0.3021 0.4156 0.103 Uiso 1 1 calc R
H84b H 0.4881 -0.2773 0.3700 0.103 Uiso 1 1 calc R
C85 C 0.4970(11) -0.3733(7) 0.4864(5) 0.157(7) Uani 1 1 d .
H85a H 0.5611 -0.3727 0.5002 0.236 Uiso 1 1 calc R
H85b H 0.4987 -0.3866 0.4581 0.236 Uiso 1 1 calc R
H85c H 0.4582 -0.4012 0.5006 0.236 Uiso 1 1 calc R
C86 C 0.4685(9) -0.2804(9) 0.5226(3) 0.154(8) Uani 1 1 d .
H86a H 0.4428 -0.2391 0.5191 0.185 Uiso 1 1 calc R
H86b H 0.5367 -0.2774 0.5315 0.185 Uiso 1 1 calc R
C87 C 0.4186(8) -0.3140(7) 0.5549(3) 0.124(5) Uani 1 1 d .
H87a H 0.4446 -0.3552 0.5589 0.149 Uiso 1 1 calc R
H87b H 0.4270 -0.2924 0.5813 0.149 Uiso 1 1 calc R
C88 C 0.2606(8) -0.3473(5) 0.5649(3) 0.096(4) Uani 1 1 d .
H88a H 0.2765 -0.3902 0.5653 0.145 Uiso 1 1 calc R
H88b H 0.1942 -0.3421 0.5547 0.145 Uiso 1 1 calc R
H88c H 0.2717 -0.3309 0.5926 0.145 Uiso 1 1 calc R

loop_
_atom_site_aniso_label
_atom_site_aniso_U_11
_atom_site_aniso_U_22
_atom_site_aniso_U_33
_atom_site_aniso_U_23
_atom_site_aniso_U_13
_atom_site_aniso_U_12
U1 0.03685(14) 0.02977(13) 0.03463(13) 0.00122(12) 0.00348(9) -0.00096(12)
K2 0.0532(9) 0.0438(9) 0.0387(8) 0.0009(7) -0.0032(7) -0.0031(7)
K1 0.0524(10) 0.0428(9) 0.0478(9) -0.0035(7) 0.0008(7) 0.0012(7)
F1 0.106(6) 0.149(8) 0.313(14) -0.088(8) -0.051(7) 0.072(6)
F2 0.095(5) 0.273(11) 0.089(5) 0.055(6) -0.025(4) 0.027(6)
F3 0.054(4) 0.225(9) 0.220(9) 0.162(8) 0.020(5) 0.036(5)
F4 0.220(9) 0.126(6) 0.123(6) -0.027(5) 0.121(6) -0.071(6)
F5 0.124(6) 0.235(10) 0.125(6) 0.057(6) 0.029(5) -0.098(7)
F6 0.152(7) 0.089(5) 0.216(9) 0.078(5) 0.093(6) 0.002(4)
F7 0.102(4) 0.075(4) 0.099(4) -0.037(3) 0.011(3) -0.027(3)
F8 0.080(4) 0.075(3) 0.080(4) -0.030(3) 0.003(3) 0.019(3)
F9 0.178(6) 0.085(4) 0.049(3) -0.026(3) -0.017(4) 0.021(4)
F10 0.184(7) 0.098(5) 0.056(3) 0.002(3) -0.018(4) 0.014(5)
F11 0.178(7) 0.092(4) 0.089(4) 0.023(4) 0.027(5) 0.073(5)
F12 0.115(6) 0.100(5) 0.180(8) 0.070(5) -0.020(5) -0.020(4)
F13 0.185(7) 0.043(3) 0.088(4) 0.009(3) 0.005(4) 0.015(4)
F14 0.189(8) 0.065(4) 0.150(6) 0.031(4) 0.075(6) -0.005(4)
F15 0.162(7) 0.062(4) 0.240(10) 0.045(5) -0.121(7) 0.004(4)
F16 0.104(6) 0.196(9) 0.185(8) -0.132(7) -0.004(5) 0.031(6)
F17 0.299(12) 0.099(5) 0.062(4) -0.006(4) -0.045(5) -0.020(6)
F18 0.210(9) 0.118(6) 0.096(5) -0.051(4) 0.042(5) -0.077(6)
F19 0.082(4) 0.126(5) 0.085(4) -0.041(4) 0.039(3) -0.018(4)
F20 0.151(6) 0.074(4) 0.145(6) -0.019(4) 0.085(5) 0.022(4)
F21 0.093(4) 0.184(7) 0.062(4) -0.037(4) 0.023(3) 0.000(4)
F22 0.078(4) 0.234(10) 0.118(6) -0.078(6) -0.033(4) 0.013(5)
F23 0.070(4) 0.101(5) 0.266(11) -0.042(6) 0.022(5) -0.037(4)
F24 0.062(3) 0.108(5) 0.141(6) -0.064(4) -0.029(3) 0.033(3)
O1 0.038(2) 0.030(2) 0.034(2) 0.0078(18) -0.0037(18) -0.0012(18)
O2 0.027(2) 0.035(2) 0.036(2) 0.0002(19) -0.0014(18) 0.0025(18)
O3 0.091(5) 0.069(5) 0.116(6) 0.018(4) 0.011(5) -0.015(4)
O4 0.151(7) 0.055(4) 0.069(5) -0.019(3) -0.011(4) 0.010(4)
O5 0.093(5) 0.072(4) 0.053(4) -0.006(3) 0.001(3) 0.018(4)
O6 0.055(3) 0.073(4) 0.060(3) 0.015(3) 0.004(3) 0.001(3)
O7 0.064(4) 0.064(4) 0.056(3) -0.001(3) -0.002(3) 0.005(3)
O8 0.057(4) 0.072(4) 0.088(5) 0.011(3) 0.012(3) 0.005(3)
O9 0.068(4) 0.079(4) 0.059(4) 0.000(3) -0.006(3) 0.023(3)
O10 0.057(4) 0.096(5) 0.061(4) -0.005(3) -0.006(3) 0.011(3)
O11 0.062(4) 0.094(5) 0.055(4) 0.006(3) 0.002(3) 0.002(4)
O12 0.084(4) 0.053(4) 0.070(4) 0.004(3) -0.001(3) -0.005(3)
O13 0.108(6) 0.090(5) 0.057(4) -0.001(4) 0.017(4) 0.025(4)
O14 0.064(4) 0.131(7) 0.087(5) 0.019(5) 0.009(4) -0.015(5)
O15 0.092(5) 0.066(4) 0.082(5) 0.014(4) -0.016(4) -0.035(4)
O16 0.098(5) 0.067(4) 0.060(4) -0.010(3) -0.004(4) 0.008(4)
O17 0.089(5) 0.132(7) 0.087(5) 0.031(5) -0.021(4) 0.004(5)
O18 0.095(6) 0.182(8) 0.067(5) 0.038(5) 0.023(4) 0.069(6)
N1 0.034(3) 0.038(3) 0.043(3) 0.001(3) 0.000(2) -0.013(2)
N2 0.047(3) 0.040(3) 0.034(3) -0.006(2) 0.002(3) 0.008(3)
N3 0.037(3) 0.032(3) 0.044(3) 0.011(3) -0.008(2) -0.007(2)
N4 0.030(3) 0.033(3) 0.047(3) 0.000(2) 0.003(2) 0.005(2)
C1 0.037(4) 0.047(4) 0.052(4) 0.002(3) 0.007(3) -0.012(3)
C2 0.048(5) 0.084(6) 0.084(6) -0.030(5) 0.019(5) -0.027(5)
C3 0.052(6) 0.174(13) 0.089(8) -0.053(8) 0.003(6) -0.036(7)
C4 0.049(6) 0.138(11) 0.084(7) 0.001(7) 0.002(5) -0.020(6)
C5 0.041(5) 0.084(7) 0.098(8) 0.022(6) 0.021(5) 0.007(5)
C6 0.042(4) 0.048(4) 0.066(5) 0.009(4) 0.019(4) 0.006(3)
C7 0.033(4) 0.031(3) 0.038(4) -0.001(3) 0.005(3) 0.000(3)
C8 0.044(4) 0.038(4) 0.038(4) 0.001(3) 0.003(3) -0.008(3)
C9 0.064(5) 0.036(4) 0.056(5) 0.000(3) 0.007(4) 0.007(4)
C10 0.078(6) 0.050(5) 0.048(5) 0.021(4) 0.005(4) 0.001(4)
C11 0.070(6) 0.041(4) 0.053(5) 0.005(4) 0.027(4) -0.010(4)
C12 0.064(5) 0.037(4) 0.056(5) 0.003(4) 0.026(4) -0.007(4)
C13 0.068(6) 0.073(7) 0.086(7) 0.031(6) 0.002(6) 0.009(5)
C14 0.100(8) 0.070(7) 0.076(7) 0.031(6) 0.012(6) -0.025(6)
C15 0.053(5) 0.039(4) 0.036(4) -0.012(3) 0.001(3) 0.004(3)
C16 0.062(5) 0.074(6) 0.041(4) -0.015(4) 0.003(4) 0.021(4)
C17 0.068(6) 0.070(6) 0.060(5) -0.018(5) -0.006(4) 0.035(5)
C18 0.093(7) 0.051(5) 0.072(6) -0.024(5) -0.029(5) 0.036(5)
C19 0.071(6) 0.036(4) 0.055(5) -0.006(3) -0.006(4) 0.015(4)
C20 0.055(5) 0.044(4) 0.042(4) -0.003(3) -0.005(3) 0.006(3)
C21 0.041(4) 0.036(4) 0.037(4) -0.003(3) 0.003(3) -0.002(3)
C22 0.051(5) 0.053(4) 0.038(4) -0.007(3) 0.003(3) 0.008(4)
C23 0.049(4) 0.058(5) 0.038(4) -0.015(4) 0.004(3) 0.007(4)
C24 0.054(5) 0.063(5) 0.023(3) -0.002(3) -0.001(3) -0.005(4)
C25 0.047(4) 0.053(5) 0.040(4) 0.002(4) 0.006(3) 0.004(3)
C26 0.038(4) 0.041(4) 0.042(4) -0.005(3) 0.008(3) 0.000(3)
C27 0.074(6) 0.072(6) 0.053(5) -0.026(5) -0.004(4) -0.008(5)
C28 0.061(6) 0.077(6) 0.054(5) 0.003(5) 0.009(4) -0.006(5)
C29 0.049(4) 0.039(4) 0.046(4) 0.019(3) -0.010(3) -0.009(3)
C30 0.061(5) 0.036(4) 0.066(5) 0.011(4) -0.016(4) -0.005(4)
C31 0.098(8) 0.040(5) 0.079(6) 0.000(4) -0.041(6) 0.003(5)
C32 0.085(7) 0.047(5) 0.101(8) 0.011(5) -0.044(6) -0.025(5)
C33 0.088(7) 0.079(7) 0.078(7) 0.035(6) -0.027(6) -0.051(6)
C34 0.056(5) 0.082(6) 0.071(6) 0.043(5) -0.025(4) -0.034(5)
C35 0.044(4) 0.036(4) 0.046(4) 0.012(3) 0.008(3) -0.002(3)
C36 0.051(4) 0.035(4) 0.053(4) 0.001(3) -0.003(3) -0.012(3)
C37 0.064(5) 0.046(4) 0.043(4) 0.012(3) 0.002(4) 0.003(4)
C38 0.058(5) 0.051(5) 0.044(4) 0.016(4) 0.004(4) 0.005(4)
C39 0.049(5) 0.053(5) 0.053(5) 0.003(4) 0.007(4) -0.006(4)
C40 0.038(4) 0.038(4) 0.050(4) 0.007(3) 0.006(3) -0.002(3)
C41 0.103(8) 0.041(5) 0.056(5) 0.019(4) -0.003(5) -0.001(5)
C42 0.098(8) 0.060(6) 0.048(5) -0.001(4) 0.017(5) -0.013(6)
C43 0.034(4) 0.054(5) 0.038(4) -0.006(3) 0.008(3) 0.001(3)
C44 0.043(5) 0.066(5) 0.066(5) 0.008(4) 0.011(4) -0.014(4)
C45 0.046(5) 0.097(7) 0.073(6) -0.001(6) 0.015(4) -0.028(5)
C46 0.035(5) 0.114(9) 0.077(6) 0.000(6) 0.006(4) 0.007(6)
C47 0.047(5) 0.089(7) 0.080(6) 0.010(5) 0.000(5) 0.020(5)
C48 0.043(4) 0.060(5) 0.050(4) 0.003(4) 0.009(3) 0.004(4)
C49 0.040(4) 0.028(3) 0.040(4) 0.000(3) 0.004(3) 0.002(3)
C50 0.046(4) 0.033(4) 0.054(4) -0.003(3) 0.012(3) -0.005(3)
C51 0.060(5) 0.044(4) 0.042(4) -0.009(3) 0.010(4) -0.005(4)
C52 0.081(7) 0.056(5) 0.057(5) -0.020(4) -0.004(5) 0.003(5)
C53 0.048(5) 0.052(5) 0.065(5) -0.014(4) -0.009(4) 0.002(4)
C54 0.035(4) 0.040(4) 0.066(5) -0.009(4) 0.003(4) 0.003(3)
C55 0.070(6) 0.070(6) 0.060(6) -0.018(5) 0.019(5) -0.004(5)
C56 0.065(7) 0.091(8) 0.124(10) -0.057(7) -0.021(6) -0.004(6)
C57 0.123(11) 0.056(7) 0.185(16) 0.002(8) -0.009(10) -0.014(7)
C58 0.154(13) 0.047(6) 0.142(12) -0.029(7) -0.018(10) -0.013(7)
C59 0.232(17) 0.054(6) 0.063(7) -0.014(5) 0.014(9) 0.022(9)
C60 0.153(12) 0.096(9) 0.075(7) -0.007(7) 0.036(8) 0.046(9)
C61 0.099(9) 0.118(10) 0.061(6) 0.007(6) 0.025(6) 0.024(8)
C62 0.098(8) 0.103(8) 0.058(6) 0.009(6) 0.022(5) 0.006(7)
C63 0.078(6) 0.041(5) 0.071(6) 0.015(4) -0.004(5) -0.012(4)
C64 0.086(7) 0.037(4) 0.085(7) -0.006(4) -0.012(5) -0.013(4)
C65 0.098(8) 0.061(6) 0.047(5) -0.002(4) 0.011(5) 0.026(5)
C66 0.082(7) 0.103(9) 0.067(6) 0.006(6) 0.018(5) 0.041(6)
C67 0.051(6) 0.106(9) 0.105(8) 0.012(7) 0.014(5) -0.013(6)
C68 0.100(9) 0.101(9) 0.118(10) 0.006(8) 0.039(8) -0.048(7)
C69 0.138(11) 0.093(8) 0.094(8) 0.004(7) -0.008(7) 0.060(8)
C70 0.067(6) 0.068(6) 0.053(5) -0.006(4) -0.009(4) -0.005(4)
C71 0.050(5) 0.082(7) 0.076(6) -0.013(5) -0.003(4) 0.010(4)
C72 0.068(7) 0.135(10) 0.074(7) 0.010(7) 0.014(5) 0.017(7)
C73 0.073(7) 0.101(8) 0.081(7) 0.017(6) -0.007(6) -0.027(6)
C74 0.092(8) 0.073(7) 0.097(8) 0.015(6) -0.012(7) -0.022(6)
C75 0.143(10) 0.050(6) 0.072(7) -0.008(5) -0.019(7) 0.006(6)
C76 0.182(14) 0.082(8) 0.083(9) -0.030(7) 0.002(9) 0.029(9)
C77 0.128(12) 0.134(12) 0.105(10) 0.021(9) 0.065(9) 0.034(10)
C78 0.078(9) 0.184(15) 0.101(10) 0.055(10) 0.051(8) 0.037(10)
C79 0.086(9) 0.172(15) 0.084(9) 0.026(10) -0.005(7) -0.046(10)
C80 0.139(12) 0.140(12) 0.093(9) 0.034(9) -0.010(8) -0.109(11)
C81 0.198(14) 0.054(6) 0.052(6) 0.009(5) -0.021(7) -0.012(8)
C82 0.163(12) 0.054(6) 0.068(7) -0.007(5) -0.031(7) 0.021(7)
C83 0.098(8) 0.093(8) 0.067(6) -0.005(6) 0.021(6) 0.033(7)
C84 0.067(6) 0.117(9) 0.073(6) 0.000(7) 0.007(5) 0.026(7)
C85 0.148(13) 0.185(16) 0.148(13) 0.076(12) 0.056(11) 0.090(12)
C86 0.090(9) 0.33(2) 0.045(6) -0.049(10) 0.005(6) 0.002(12)
C87 0.087(8) 0.233(16) 0.048(6) 0.015(8) -0.012(5) 0.054(9)
C88 0.121(9) 0.115(9) 0.056(6) 0.024(6) 0.023(6) 0.032(7)

loop_
_atom_type_symbol
_atom_type_description
_atom_type_scat_dispersion_real
_atom_type_scat_dispersion_imag
_atom_type_scat_source
C C 0.0033 0.0016 'International Tables Vol C Tables 4.2.6.8 and 6.1.1.4'
H H 0.0000 0.0000 'International Tables Vol C Tables 4.2.6.8 and 6.1.1.4'
N N 0.0061 0.0033 'International Tables Vol C Tables 4.2.6.8 and 6.1.1.4'
O O 0.0106 0.0060 'International Tables Vol C Tables 4.2.6.8 and 6.1.1.4'
F F 0.0171 0.0103 'International Tables Vol C Tables 4.2.6.8 and 6.1.1.4'
K K 0.2009 0.2494 'International Tables Vol C Tables 4.2.6.8 and 6.1.1.4'
U U -9.6767 9.6646 'International Tables Vol C Tables 4.2.6.8 and 6.1.1.4'

loop_
_geom_angle_atom_site_label_1
_geom_angle_atom_site_label_2
_geom_angle_atom_site_label_3
_geom_angle
O1 U1 O2 178.94(19)
O1 U1 N1 91.84(18)
O2 U1 N1 88.57(18)
O1 U1 N4 89.24(19)
O2 U1 N4 91.76(18)
N1 U1 N4 87.99(19)
O1 U1 N3 90.97(18)
O2 U1 N3 88.66(18)
N1 U1 N3 176.57(18)
N4 U1 N3 90.07(19)
O1 U1 N2 88.01(19)
O2 U1 N2 91.02(18)
N1 U1 N2 88.60(19)
N4 U1 N2 175.55(18)
N3 U1 N2 93.47(19)
O18 K2 O16 112.8(2)
O18 K2 O12 104.2(3)
O16 K2 O12 118.0(2)
O18 K2 O17 59.7(2)
O16 K2 O17 73.1(2)
O12 K2 O17 86.1(2)
O18 K2 O15 101.0(3)
O16 K2 O15 59.6(2)
O12 K2 O15 152.74(19)
O17 K2 O15 116.0(2)
O18 K2 O14 79.4(2)
O16 K2 O14 118.3(2)
O12 K2 O14 116.1(2)
O17 K2 O14 137.7(2)
O15 K2 O14 58.7(2)
O18 K2 O13 88.1(2)
O16 K2 O13 158.21(19)
O12 K2 O13 59.0(2)
O17 K2 O13 125.7(3)
O15 K2 O13 112.1(2)
O14 K2 O13 57.4(2)
O18 K2 O11 130.0(2)
O16 K2 O11 58.6(2)
O12 K2 O11 59.37(19)
O17 K2 O11 71.6(2)
O15 K2 O11 110.4(2)
O14 K2 O11 150.49(19)
O13 K2 O11 113.2(2)
O18 K2 C86 45.6(3)
O16 K2 C86 96.4(3)
O12 K2 C86 75.9(4)
O17 K2 C86 23.3(3)
O15 K2 C86 130.4(4)
O14 K2 C86 123.8(3)
O13 K2 C86 103.1(3)
O11 K2 C86 84.7(3)
O10 K1 O6 96.11(19)
O10 K1 O4 119.4(2)
O6 K1 O4 119.0(2)
O10 K1 O7 80.17(18)
O6 K1 O7 59.92(17)
O4 K1 O7 159.59(19)
O10 K1 O5 129.82(19)
O6 K1 O5 59.46(19)
O4 K1 O5 59.7(2)
O7 K1 O5 113.74(18)
O10 K1 O3 103.9(2)
O6 K1 O3 157.8(2)
O4 K1 O3 58.6(2)
O7 K1 O3 113.8(2)
O5 K1 O3 111.9(2)
O10 K1 O9 59.70(17)
O6 K1 O9 77.61(18)
O4 K1 O9 80.3(2)
O7 K1 O9 117.27(18)
O5 K1 O9 71.87(18)
O3 K1 O9 120.9(2)
O10 K1 O8 76.76(18)
O6 K1 O8 118.82(18)
O4 K1 O8 116.8(2)
O7 K1 O8 58.99(18)
O5 K1 O8 152.72(19)
O3 K1 O8 58.3(2)
O9 K1 O8 135.41(18)
O10 K1 C70 43.07(19)
O6 K1 C70 68.33(19)
O4 K1 C70 104.4(2)
O7 K1 C70 94.02(19)
O5 K1 C70 86.9(2)
O3 K1 C70 133.6(2)
O9 K1 C70 24.28(18)
O8 K1 C70 118.7(2)
O10 K1 C64 74.2(2)
O6 K1 C64 41.9(2)
O4 K1 C64 160.2(2)
O7 K1 C64 22.13(19)
O5 K1 C64 100.7(2)
O3 K1 C64 135.7(2)
O9 K1 C64 96.8(2)
O8 K1 C64 79.0(2)
C70 K1 C64 75.1(2)
C57 O3 C68 114.2(10)
C57 O3 K1 108.4(7)
C68 O3 K1 115.4(6)
C58 O4 C59 108.7(10)
C58 O4 K1 121.7(7)
C59 O4 K1 116.4(6)
C60 O5 C61 108.8(9)
C60 O5 K1 111.7(6)
C61 O5 K1 111.5(5)
C62 O6 C63 113.2(7)
C62 O6 K1 117.8(6)
C63 O6 K1 117.3(5)
C64 O7 C65 112.7(7)
C64 O7 K1 108.1(5)
C65 O7 K1 111.6(5)
C67 O8 C66 110.9(8)
C67 O8 K1 117.1(6)
C66 O8 K1 116.0(6)
C69 O9 C70 116.1(7)
C69 O9 K1 124.1(7)
C70 O9 K1 101.3(5)
C71 O10 C72 111.8(7)
C71 O10 K1 121.4(5)
C72 O10 K1 120.7(6)
C84 O11 C73 111.2(8)
C84 O11 K2 108.7(6)
C73 O11 K2 111.4(6)
C74 O12 C75 114.2(8)
C74 O12 K2 117.5(6)
C75 O12 K2 118.7(6)
C77 O13 C76 113.6(10)
C77 O13 K2 110.4(7)
C76 O13 K2 106.5(6)
C79 O14 C78 110.9(11)
C79 O14 K2 117.3(8)
C78 O14 K2 118.1(7)
C80 O15 C81 113.2(10)
C80 O15 K2 112.8(6)
C81 O15 K2 107.8(6)
C82 O16 C83 113.7(8)
C82 O16 K2 119.3(7)
C83 O16 K2 121.5(6)
C86 O17 C85 116.1(11)
C86 O17 K2 101.9(8)
C85 O17 K2 124.8(8)
C88 O18 C87 114.3(8)
C88 O18 K2 127.0(7)
C87 O18 K2 117.7(6)
C7 N1 C1 114.8(5)
C7 N1 U1 128.2(4)
C1 N1 U1 116.0(4)
C21 N2 C15 115.8(5)
C21 N2 U1 124.4(4)
C15 N2 U1 119.1(4)
C35 N3 C29 115.9(5)
C35 N3 U1 122.9(4)
C29 N3 U1 120.9(4)
C49 N4 C43 115.6(5)
C49 N4 U1 129.6(4)
C43 N4 U1 114.7(4)
C6 C1 C2 120.0(7)
C6 C1 N1 120.9(7)
C2 C1 N1 119.1(7)
C1 C2 C3 118.4(9)
C4 C3 C2 124.1(10)
C3 C4 C5 118.0(9)
C4 C5 C6 119.3(9)
C1 C6 C5 119.8(8)
N1 C7 C8 121.9(6)
N1 C7 C12 121.8(6)
C8 C7 C12 116.3(6)
C9 C8 C7 120.4(7)
C10 C9 C8 124.6(8)
C10 C9 C13 116.2(7)
C8 C9 C13 119.2(7)
C9 C10 C11 115.2(7)
C12 C11 C10 122.4(7)
C12 C11 C14 117.6(8)
C10 C11 C14 120.0(8)
C11 C12 C7 121.0(7)
F3 C13 F2 105.7(10)
F3 C13 F1 108.0(11)
F2 C13 F1 101.3(9)
F3 C13 C9 115.6(8)
F2 C13 C9 113.3(9)
F1 C13 C9 111.9(9)
F4 C14 F5 104.2(11)
F4 C14 F6 109.1(9)
F5 C14 F6 103.1(10)
F4 C14 C11 114.2(9)
F5 C14 C11 113.8(8)
F6 C14 C11 111.6(10)
C20 C15 N2 123.5(7)
C20 C15 C16 115.9(7)
N2 C15 C16 120.6(7)
C17 C16 C15 121.0(9)
C18 C17 C16 120.6(9)
C17 C18 C19 120.3(8)
C20 C19 C18 118.5(8)
C19 C20 C15 123.7(8)
N2 C21 C26 120.6(6)
N2 C21 C22 122.2(6)
C26 C21 C22 117.2(6)
C23 C22 C21 120.8(7)
C24 C23 C22 121.4(7)
C24 C23 C27 121.2(7)
C22 C23 C27 117.4(7)
C25 C24 C23 118.5(6)
C24 C25 C26 120.6(7)
C24 C25 C28 120.5(7)
C26 C25 C28 118.8(7)
C21 C26 C25 121.5(6)
F9 C27 F7 105.7(7)
F9 C27 F8 107.1(8)
F7 C27 F8 102.4(8)
F9 C27 C23 115.1(8)
F7 C27 C23 112.6(7)
F8 C27 C23 112.9(7)
F12 C28 F11 103.7(9)
F12 C28 F10 106.9(8)
F11 C28 F10 104.5(8)
F12 C28 C25 113.7(8)
F11 C28 C25 113.8(7)
F10 C28 C25 113.3(8)
C34 C29 C30 118.1(7)
C34 C29 N3 120.8(7)
C30 C29 N3 121.2(7)
C31 C30 C29 122.8(9)
C30 C31 C32 117.9(10)
C33 C32 C31 120.6(8)
C32 C33 C34 120.7(9)
C29 C34 C33 119.9(10)
N3 C35 C36 122.4(7)
N3 C35 C40 122.1(6)
C36 C35 C40 115.4(6)
C37 C36 C35 122.3(7)
C36 C37 C38 121.8(7)
C36 C37 C41 119.2(7)
C38 C37 C41 118.9(7)
C37 C38 C39 116.6(7)
C40 C39 C38 122.3(7)
C40 C39 C42 118.5(7)
C38 C39 C42 119.2(7)
C39 C40 C35 121.6(7)
F15 C41 F13 110.9(9)
F15 C41 F14 102.3(8)
F13 C41 F14 102.9(8)
F15 C41 C37 114.1(8)
F13 C41 C37 115.5(7)
F14 C41 C37 109.7(8)
F16 C42 F17 109.7(9)
F16 C42 F18 102.7(9)
F17 C42 F18 101.0(9)
F16 C42 C39 115.1(9)
F17 C42 C39 113.9(8)
F18 C42 C39 113.0(8)
C44 C43 N4 121.3(7)
C44 C43 C48 118.1(7)
N4 C43 C48 120.6(6)
C43 C44 C45 119.9(8)
C46 C45 C44 121.4(9)
C45 C46 C47 119.9(8)
C48 C47 C46 120.3(9)
C47 C48 C43 120.5(8)
N4 C49 C54 122.0(6)
N4 C49 C50 122.9(6)
C54 C49 C50 115.0(6)
C51 C50 C49 122.1(7)
C52 C51 C50 122.4(7)
C52 C51 C55 118.1(7)
C50 C51 C55 119.4(7)
C51 C52 C53 118.1(7)
C52 C53 C54 120.2(7)
C52 C53 C56 121.8(8)
C54 C53 C56 118.0(8)
C49 C54 C53 122.3(7)
F20 C55 F21 108.2(8)
F20 C55 F19 104.0(8)
F21 C55 F19 104.3(8)
F20 C55 C51 115.1(8)
F21 C55 C51 112.0(8)
F19 C55 C51 112.5(7)
F24 C56 F23 104.7(11)
F24 C56 F22 110.5(10)
F23 C56 F22 101.7(9)
F24 C56 C53 116.5(8)
F23 C56 C53 111.3(10)
F22 C56 C53 110.9(10)
O3 C57 C58 109.5(11)
O4 C58 C57 105.9(9)
O4 C59 C60 109.8(9)
O5 C60 C59 105.4(10)
O5 C61 C62 108.4(9)
O6 C62 C61 110.2(8)
O6 C63 C64 109.1(7)
O7 C64 C63 108.2(7)
O7 C64 K1 49.8(4)
C63 C64 K1 82.6(4)
O7 C65 C66 106.5(7)
O8 C66 C65 108.1(8)
O8 C67 C68 109.7(8)
O3 C68 C67 107.6(9)
O9 C70 C71 111.2(7)
O9 C70 K1 54.4(4)
C71 C70 K1 86.1(5)
O10 C71 C70 108.5(7)
O11 C73 C74 109.4(8)
O12 C74 C73 111.3(9)
C76 C75 O12 109.7(9)
C75 C76 O13 109.8(10)
O13 C77 C78 106.9(11)
O14 C78 C77 107.2(10)
O14 C79 C80 109.4(11)
O15 C80 C79 109.3(10)
O15 C81 C82 109.2(8)
O16 C82 C81 110.3(9)
O16 C83 C84 108.9(8)
O11 C84 C83 110.6(8)
O17 C86 C87 109.2(13)
O17 C86 K2 54.8(6)
C87 C86 K2 89.5(7)
O18 C87 C86 106.5(8)

loop_
_geom_bond_atom_site_label_1
_geom_bond_atom_site_label_2
_geom_bond_distance
U1 O1 1.789(4)
U1 O2 1.792(4)
U1 N1 2.420(5)
U1 N4 2.434(5)
U1 N3 2.442(5)
U1 N2 2.453(5)
K2 O18 2.731(7)
K2 O16 2.761(6)
K2 O12 2.788(6)
K2 O17 2.792(7)
K2 O15 2.851(6)
K2 O14 2.860(7)
K2 O13 2.889(7)
K2 O11 2.895(6)
K2 C86 3.344(12)
K1 O10 2.733(6)
K1 O6 2.790(6)
K1 O4 2.812(6)
K1 O7 2.843(6)
K1 O5 2.844(6)
K1 O3 2.852(7)
K1 O9 2.869(6)
K1 O8 2.883(6)
K1 C70 3.459(9)
K1 C64 3.539(8)
F1 C13 1.311(12)
F2 C13 1.303(11)
F3 C13 1.287(11)
F4 C14 1.268(12)
F5 C14 1.296(12)
F6 C14 1.318(12)
F7 C27 1.343(10)
F8 C27 1.356(10)
F9 C27 1.305(10)
F10 C28 1.319(10)
F11 C28 1.311(11)
F12 C28 1.299(11)
F13 C41 1.275(10)
F14 C41 1.377(11)
F15 C41 1.261(10)
F16 C42 1.271(11)
F17 C42 1.291(11)
F18 C42 1.312(11)
F19 C55 1.356(10)
F20 C55 1.291(11)
F21 C55 1.330(10)
F22 C56 1.333(13)
F23 C56 1.311(15)
F24 C56 1.272(11)
O3 C57 1.402(13)
O3 C68 1.446(13)
O4 C58 1.355(14)
O4 C59 1.395(13)
O5 C60 1.409(12)
O5 C61 1.420(13)
O6 C62 1.402(11)
O6 C63 1.413(9)
O7 C64 1.403(10)
O7 C65 1.411(10)
O8 C67 1.379(11)
O8 C66 1.384(11)
O9 C69 1.415(11)
O9 C70 1.450(10)
O10 C71 1.419(10)
O10 C72 1.449(11)
O11 C84 1.410(11)
O11 C73 1.421(12)
O12 C74 1.419(12)
O12 C75 1.457(12)
O13 C77 1.387(13)
O13 C76 1.448(14)
O14 C79 1.345(14)
O14 C78 1.426(15)
O15 C80 1.421(14)
O15 C81 1.426(13)
O16 C82 1.436(12)
O16 C83 1.460(12)
O17 C86 1.352(13)
O17 C85 1.520(15)
O18 C88 1.403(12)
O18 C87 1.486(13)
N1 C7 1.367(8)
N1 C1 1.434(9)
N2 C21 1.371(8)
N2 C15 1.415(9)
N3 C35 1.364(8)
N3 C29 1.424(9)
N4 C49 1.370(8)
N4 C43 1.416(8)
C1 C6 1.356(10)
C1 C2 1.375(11)
C2 C3 1.377(13)
C3 C4 1.323(15)
C4 C5 1.387(15)
C5 C6 1.425(11)
C7 C8 1.410(9)
C7 C12 1.416(9)
C8 C9 1.381(10)
C9 C10 1.373(11)
C9 C13 1.504(12)
C10 C11 1.405(11)
C11 C12 1.394(11)
C11 C14 1.511(12)
C15 C20 1.405(10)
C15 C16 1.419(11)
C16 C17 1.387(11)
C17 C18 1.382(13)
C18 C19 1.395(13)
C19 C20 1.375(10)
C21 C26 1.384(9)
C21 C22 1.401(9)
C22 C23 1.396(10)
C23 C24 1.384(10)
C23 C27 1.484(11)
C24 C25 1.368(10)
C25 C26 1.415(10)
C25 C28 1.490(11)
C29 C34 1.385(11)
C29 C30 1.387(11)
C30 C31 1.385(11)
C31 C32 1.402(14)
C32 C33 1.358(15)
C33 C34 1.408(12)
C35 C36 1.409(9)
C35 C40 1.415(10)
C36 C37 1.377(10)
C37 C38 1.380(11)
C37 C41 1.489(11)
C38 C39 1.406(10)
C39 C40 1.365(10)
C39 C42 1.492(11)
C43 C44 1.380(10)
C43 C48 1.420(10)
C44 C45 1.404(12)
C45 C46 1.338(13)
C46 C47 1.392(13)
C47 C48 1.368(11)
C49 C54 1.397(9)
C49 C50 1.419(9)
C50 C51 1.373(10)
C51 C52 1.356(11)
C51 C55 1.494(11)
C52 C53 1.394(12)
C53 C54 1.407(10)
C53 C56 1.487(12)
C57 C58 1.545(18)
C59 C60 1.540(17)
C61 C62 1.476(14)
C63 C64 1.496(13)
C65 C66 1.541(14)
C67 C68 1.501(15)
C70 C71 1.503(12)
C73 C74 1.451(15)
C75 C76 1.403(16)
C77 C78 1.483(19)
C79 C80 1.503(19)
C81 C82 1.462(16)
C83 C84 1.464(14)
C86 C87 1.533(19)

loop_
_platon_squeeze_void_nr
_platon_squeeze_void_average_x
_platon_squeeze_void_average_y
_platon_squeeze_void_average_z
_platon_squeeze_void_volume
_platon_squeeze_void_count_electrons
_platon_squeeze_void_content
1 0.289 0.493 0.107 179 51 ' '
2 0.289 1.007 0.607 179 50 ' '
3 0.154 0.204 0.118 30 4 ' '
4 0.154 0.296 0.618 30 5 ' '
5 0.223 0.003 0.186 25 5 ' '
6 0.223 0.497 0.686 25 5 ' '
7 0.711 0.993 0.393 179 51 ' '
8 0.711 0.507 0.893 179 50 ' '
9 0.777 0.503 0.314 25 5 ' '
10 0.777 -0.003 0.814 25 5 ' '
11 0.846 0.704 0.382 30 5 ' '
12 0.846 0.796 0.882 30 5 ' '
